data_4319466
loop_
_publ_author_name
'Patricia M. van der Werff'
'Stuart R. Batten'
'Paul Jensen'
'Boujemaa Moubaraki'
'Keith S. Murray'

_publ_contact_author
;
     Prof. K.S. Murray
     Department of Chemistry
     PO Box 23
     Monash University 3800
     AUSTRALIA
;
_publ_contact_author_email 'Keith.S.Murray@sci.monash.edu.au '
_publ_contact_author_fax ' +61 3 9905 4597 '
_publ_contact_author_phone ' +61 3 9905 4512 '
_publ_section_title
;
 Cation Templation of Anionic Metal Dicyanamide Networks
;
_journal_name_full 'Inorganic Chemistry'
_journal_page_first 1718
_journal_page_last 1722
_journal_paper_doi 10.1021/ic000978x
_journal_volume 40
_journal_year 2001
_chemical_formula_moiety (Ph4As)(Mn(dca)3)
_chemical_formula_sum 'C30 H20 As Mn N9'
_chemical_formula_weight 636.41
_chemical_name_common (Ph4As)(Mn(dca)3)
_chemical_name_systematic
;
  tetraphenylarsonium manganese(II) tris(dicyanamide)

;
_space_group_IT_number 13
_symmetry_cell_setting monoclinic
_symmetry_space_group_name_Hall '-P 2yac'
_symmetry_space_group_name_H-M 'P 1 2/n 1'
_atom_sites_solution_hydrogens geom
_atom_sites_solution_primary direct
_atom_sites_solution_secondary difmap
_audit_creation_method SHELXL-97
_cell_angle_alpha 90.00
_cell_angle_beta 99.8930(10)
_cell_angle_gamma 90.00
_cell_formula_units_Z 2
_cell_length_a 13.3943(4)
_cell_length_b 7.58410(10)
_cell_length_c 14.3076(4)
_cell_measurement_temperature 123(2)
_cell_volume 1431.81(6)
_computing_cell_refinement 'Siemens XSCANS'
_computing_data_collection 'Siemens XSCANS'
_computing_data_reduction 'Siemens SHELXTL'
_computing_molecular_graphics 'Siemens SHELXTL'
_computing_publication_material 'Siemens SHELXTL'
_computing_structure_refinement 'SHELXL-97 (Sheldrick, 1997)'
_computing_structure_solution 'SHELXS-97 (Sheldrick, 1990)'
_diffrn_ambient_temperature 123(2)
_diffrn_measured_fraction_theta_full 0.990
_diffrn_measured_fraction_theta_max 0.990
_diffrn_measurement_method '\w scans'
_diffrn_radiation_monochromator graphite
_diffrn_radiation_source 'fine-focus sealed tube'
_diffrn_radiation_type MoK\a
_diffrn_radiation_wavelength 0.71073
_diffrn_reflns_av_R_equivalents 0.0303
_diffrn_reflns_av_sigmaI/netI 0.0346
_diffrn_reflns_limit_h_max 19
_diffrn_reflns_limit_h_min -18
_diffrn_reflns_limit_k_max 10
_diffrn_reflns_limit_k_min -8
_diffrn_reflns_limit_l_max 20
_diffrn_reflns_limit_l_min -10
_diffrn_reflns_number 10092
_diffrn_reflns_theta_full 30.52
_diffrn_reflns_theta_max 30.52
_diffrn_reflns_theta_min 3.10
_exptl_absorpt_coefficient_mu 1.645
_exptl_absorpt_correction_type none
_exptl_crystal_colour colourless
_exptl_crystal_density_diffrn 1.476
_exptl_crystal_density_method 'not measured'
_exptl_crystal_description 'wedge-shaped plate'
_exptl_crystal_F_000 642
_exptl_crystal_size_max 0.375
_exptl_crystal_size_mid 0.3
_exptl_crystal_size_min 0.075
_refine_diff_density_max 0.631
_refine_diff_density_min -0.846
_refine_diff_density_rms 0.214
_refine_ls_extinction_method none
_refine_ls_goodness_of_fit_ref 1.211
_refine_ls_hydrogen_treatment mixed
_refine_ls_matrix_type full
_refine_ls_number_parameters 200
_refine_ls_number_reflns 4332
_refine_ls_number_restraints 0
_refine_ls_restrained_S_all 1.211
_refine_ls_R_factor_all 0.0381
_refine_ls_R_factor_gt 0.0329
_refine_ls_shift/su_max 0.000
_refine_ls_shift/su_mean 0.000
_refine_ls_structure_factor_coef Fsqd
_refine_ls_weighting_details 'calc w=1/[\s^2^(Fo^2^)+(0.0536P)^2^+0.3251P] where P=(Fo^2^+2Fc^2^)/3'
_refine_ls_weighting_scheme calc
_refine_ls_wR_factor_gt 0.1005
_refine_ls_wR_factor_ref 0.1033
_reflns_number_gt 3933
_reflns_number_total 4332
_reflns_threshold_expression >2sigma(I)
_cod_data_source_file ic000978x_2.cif
_cod_data_source_block Ph4AsMndca3
_cod_depositor_comments
;
The following automatic conversions were performed:

'_symmetry_cell_setting' value 'Monoclinic' changed to 'monoclinic'
according to the built-in table from CIF Core dictionary named
'cif_core.dic' version 2.4.1 from 2010-06-29.

Automatic conversion script
Id: cif_fix_values 1646 2011-03-28 12:23:43Z adriana 
;
_cod_database_code 4319466

loop_
_symmetry_equiv_pos_as_xyz
'x, y, z'
'-x+1/2, y, -z+1/2'
'-x, -y, -z'
'x-1/2, -y, z-1/2'

loop_
_atom_site_label
_atom_site_type_symbol
_atom_site_fract_x
_atom_site_fract_y
_atom_site_fract_z
_atom_site_U_iso_or_equiv
_atom_site_adp_type
_atom_site_occupancy
_atom_site_symmetry_multiplicity
_atom_site_calc_flag
_atom_site_refinement_flags
_atom_site_disorder_assembly
_atom_site_disorder_group
Mn1 Mn 0.2500 0.45405(4) 0.2500 0.01615(9) Uani 1 2 d S . .
As1 As -0.2500 0.28141(3) 0.2500 0.02055(9) Uani 1 2 d S . .
N1 N 0.31722(14) 0.23765(19) 0.17666(12) 0.0269(3) Uani 1 1 d . . .
N2 N 0.35102(15) -0.04744(18) 0.10687(12) 0.0308(4) Uani 1 1 d . . .
N3 N 0.31850(13) -0.3348(2) 0.17589(12) 0.0291(3) Uani 1 1 d . . .
N7 N 0.11719(14) 0.4584(2) 0.12961(13) 0.0363(4) Uani 1 1 d . . .
N8 N -0.0603(2) 0.4628(5) 0.0424(2) 0.0328(7) Uani 0.50 1 d P . .
C1 C 0.33067(13) 0.0999(2) 0.14661(12) 0.0214(3) Uani 1 1 d . . .
C2 C 0.33142(14) -0.1962(2) 0.14682(12) 0.0216(3) Uani 1 1 d . . .
C5 C 0.0332(3) 0.4616(4) 0.0864(2) 0.0225(6) Uani 0.50 1 d P . .
C6 C -0.0889(3) 0.5041(5) -0.0469(3) 0.0247(7) Uani 0.50 1 d P . .
C7 C -0.16644(13) 0.1341(2) 0.18722(12) 0.0216(3) Uani 1 1 d . . .
C8 C -0.06244(14) 0.1592(3) 0.19990(14) 0.0300(4) Uani 1 1 d . . .
H8 H -0.0313 0.2513 0.2396 0.036 Uiso 1 1 calc R . .
C9 C -0.00443(15) 0.0475(3) 0.15360(15) 0.0337(4) Uani 1 1 d . . .
H9 H 0.0669 0.0633 0.1616 0.040 Uiso 1 1 calc R . .
C10 C -0.05006(15) -0.0862(3) 0.09605(14) 0.0289(4) Uani 1 1 d . . .
H10 H -0.0099 -0.1621 0.0648 0.035 Uiso 1 1 calc R . .
C11 C -0.15418(15) -0.1103(3) 0.08358(15) 0.0319(4) Uani 1 1 d . . .
H11 H -0.1851 -0.2026 0.0440 0.038 Uiso 1 1 calc R . .
C12 C -0.21300(14) 0.0002(3) 0.12889(15) 0.0290(4) Uani 1 1 d . . .
H12 H -0.2844 -0.0153 0.1203 0.035 Uiso 1 1 calc R . .
C13 C -0.32940(13) 0.4393(2) 0.16380(12) 0.0222(3) Uani 1 1 d . . .
C14 C -0.32737(13) 0.4338(2) 0.06725(12) 0.0236(3) Uani 1 1 d . . .
H14 H -0.2930 0.3414 0.0411 0.028 Uiso 1 1 calc R . .
C15 C -0.37648(15) 0.5655(2) 0.00934(14) 0.0290(4) Uani 1 1 d . . .
H15 H -0.3764 0.5629 -0.0570 0.035 Uiso 1 1 calc R . .
C16 C -0.42567(15) 0.7009(2) 0.04818(15) 0.0300(4) Uani 1 1 d . . .
H16 H -0.4583 0.7913 0.0083 0.036 Uiso 1 1 calc R . .
C17 C -0.42769(15) 0.7055(2) 0.14488(16) 0.0297(4) Uani 1 1 d . . .
H17 H -0.4620 0.7983 0.1708 0.036 Uiso 1 1 calc R . .
C18 C -0.37957(14) 0.5745(3) 0.20347(14) 0.0280(4) Uani 1 1 d . . .
H18 H -0.3806 0.5764 0.2697 0.034 Uiso 1 1 calc R . .

loop_
_atom_site_aniso_label
_atom_site_aniso_U_11
_atom_site_aniso_U_22
_atom_site_aniso_U_33
_atom_site_aniso_U_23
_atom_site_aniso_U_13
_atom_site_aniso_U_12
Mn1 0.01780(16) 0.00909(15) 0.01969(17) 0.000 -0.00205(12) 0.000
As1 0.01830(13) 0.02264(14) 0.02070(13) 0.000 0.00331(9) 0.000
N1 0.0376(9) 0.0156(6) 0.0282(8) 0.0021(5) 0.0078(7) 0.0038(6)
N2 0.0540(11) 0.0132(6) 0.0295(8) 0.0010(5) 0.0193(7) 0.0029(6)
N3 0.0357(9) 0.0156(6) 0.0386(9) -0.0008(6) 0.0140(7) -0.0015(6)
N7 0.0356(9) 0.0275(8) 0.0376(9) 0.0015(6) -0.0164(8) 0.0020(7)
N8 0.0193(14) 0.050(2) 0.0264(16) 0.0083(14) -0.0042(12) 0.0012(13)
C1 0.0286(8) 0.0152(7) 0.0211(7) 0.0033(6) 0.0063(6) 0.0012(6)
C2 0.0276(8) 0.0147(7) 0.0234(8) -0.0026(6) 0.0074(6) 0.0008(6)
C5 0.0266(17) 0.0178(14) 0.0214(15) -0.0010(11) -0.0006(13) 0.0014(12)
C6 0.0205(15) 0.0173(14) 0.0326(18) -0.0024(13) -0.0060(13) 0.0002(12)
C7 0.0189(7) 0.0238(8) 0.0222(7) -0.0002(6) 0.0039(6) 0.0007(6)
C8 0.0206(8) 0.0392(10) 0.0302(9) -0.0120(8) 0.0045(7) -0.0052(7)
C9 0.0216(8) 0.0444(11) 0.0363(10) -0.0119(8) 0.0088(8) -0.0023(8)
C10 0.0311(9) 0.0282(9) 0.0289(9) -0.0020(7) 0.0097(7) 0.0020(7)
C11 0.0319(9) 0.0228(9) 0.0405(10) -0.0073(7) 0.0049(8) -0.0034(7)
C12 0.0210(8) 0.0242(8) 0.0413(10) -0.0040(7) 0.0038(7) -0.0034(7)
C13 0.0194(7) 0.0225(8) 0.0239(8) 0.0015(6) 0.0021(6) 0.0005(6)
C14 0.0255(8) 0.0217(7) 0.0238(8) -0.0002(6) 0.0043(6) -0.0042(6)
C15 0.0350(10) 0.0242(8) 0.0263(9) 0.0043(6) 0.0012(7) -0.0078(7)
C16 0.0276(9) 0.0200(8) 0.0395(10) 0.0053(7) -0.0025(8) -0.0047(7)
C17 0.0236(9) 0.0237(9) 0.0418(11) -0.0017(7) 0.0056(8) 0.0005(7)
C18 0.0252(9) 0.0302(9) 0.0292(9) -0.0009(7) 0.0063(7) 0.0032(7)

loop_
_atom_type_symbol
_atom_type_description
_atom_type_scat_dispersion_real
_atom_type_scat_dispersion_imag
_atom_type_scat_source
C C 0.0033 0.0016 'International Tables Vol C Tables 4.2.6.8 and 6.1.1.4'
H H 0.0000 0.0000 'International Tables Vol C Tables 4.2.6.8 and 6.1.1.4'
N N 0.0061 0.0033 'International Tables Vol C Tables 4.2.6.8 and 6.1.1.4'
Mn Mn 0.3368 0.7283 'International Tables Vol C Tables 4.2.6.8 and 6.1.1.4'
As As 0.0499 2.0058 'International Tables Vol C Tables 4.2.6.8 and 6.1.1.4'

loop_
_geom_angle_atom_site_label_1
_geom_angle_atom_site_label_2
_geom_angle_atom_site_label_3
_geom_angle
_geom_angle_site_symmetry_1
_geom_angle_site_symmetry_3
_geom_angle_publ_flag
N3 Mn1 N3 86.90(8) 1_565 2_565 ?
N3 Mn1 N1 178.88(6) 1_565 2 ?
N3 Mn1 N1 94.21(6) 2_565 2 ?
N3 Mn1 N1 94.21(6) 1_565 . ?
N3 Mn1 N1 178.88(6) 2_565 . ?
N1 Mn1 N1 84.68(8) 2 . ?
N3 Mn1 N7 91.03(7) 1_565 2 ?
N3 Mn1 N7 87.76(7) 2_565 2 ?
N1 Mn1 N7 88.88(7) 2 2 ?
N1 Mn1 N7 92.36(7) . 2 ?
N3 Mn1 N7 87.76(7) 1_565 . ?
N3 Mn1 N7 91.03(7) 2_565 . ?
N1 Mn1 N7 92.35(7) 2 . ?
N1 Mn1 N7 88.88(7) . . ?
N7 Mn1 N7 178.33(9) 2 . ?
C13 As1 C13 102.18(10) . 2_455 ?
C13 As1 C7 111.70(7) . . ?
C13 As1 C7 111.38(7) 2_455 . ?
C13 As1 C7 111.38(7) . 2_455 ?
C13 As1 C7 111.70(7) 2_455 2_455 ?
C7 As1 C7 108.46(10) . 2_455 ?
C1 N1 Mn1 161.06(15) . . ?
C1 N2 C2 118.33(16) . . ?
C2 N3 Mn1 159.19(15) . 1_545 ?
C5 N7 C6 51.5(2) . 3_565 ?
C5 N7 Mn1 162.0(2) . . ?
C6 N7 Mn1 145.4(2) 3_565 . ?
C5 N8 C6 124.8(4) . . ?
N1 C1 N2 174.17(19) . . ?
N3 C2 N2 173.69(19) . . ?
C6 C5 N7 65.5(3) 3_565 . ?
C6 C5 N8 117.0(4) 3_565 . ?
N7 C5 N8 177.5(4) . . ?
C5 C6 N7 63.0(3) 3_565 3_565 ?
C5 C6 N8 118.2(4) 3_565 . ?
N7 C6 N8 178.8(4) 3_565 . ?
C8 C7 C12 121.00(16) . . ?
C8 C7 As1 120.96(13) . . ?
C12 C7 As1 118.04(13) . . ?
C7 C8 C9 118.98(17) . . ?
C10 C9 C8 120.31(18) . . ?
C9 C10 C11 120.37(18) . . ?
C12 C11 C10 120.03(17) . . ?
C11 C12 C7 119.31(17) . . ?
C14 C13 C18 121.29(16) . . ?
C14 C13 As1 121.41(13) . . ?
C18 C13 As1 116.84(13) . . ?
C13 C14 C15 118.95(17) . . ?
C16 C15 C14 120.15(18) . . ?
C15 C16 C17 120.66(17) . . ?
C18 C17 C16 119.85(18) . . ?
C17 C18 C13 119.10(18) . . ?

loop_
_geom_bond_atom_site_label_1
_geom_bond_atom_site_label_2
_geom_bond_distance
_geom_bond_site_symmetry_2
_geom_bond_publ_flag
Mn1 N3 2.2054(16) 1_565 ?
Mn1 N3 2.2054(16) 2_565 ?
Mn1 N1 2.2203(16) 2 ?
Mn1 N1 2.2203(16) . ?
Mn1 N7 2.2537(16) 2 ?
Mn1 N7 2.2537(16) . ?
As1 C13 1.9067(17) . ?
As1 C13 1.9067(17) 2_455 ?
As1 C7 1.9113(17) . ?
As1 C7 1.9113(17) 2_455 ?
N1 C1 1.156(2) . ?
N2 C1 1.303(2) . ?
N2 C2 1.312(2) . ?
N3 C2 1.155(2) . ?
N3 Mn1 2.2054(16) 1_545 ?
N7 C5 1.188(4) . ?
N7 C6 1.213(4) 3_565 ?
N8 C5 1.301(5) . ?
N8 C6 1.307(5) . ?
C5 C6 1.043(5) 3_565 ?
C6 C5 1.043(5) 3_565 ?
C6 N7 1.213(4) 3_565 ?
C7 C8 1.387(2) . ?
C7 C12 1.392(2) . ?
C8 C9 1.392(3) . ?
C9 C10 1.381(3) . ?
C10 C11 1.387(3) . ?
C11 C12 1.385(3) . ?
C13 C14 1.387(2) . ?
C13 C18 1.398(2) . ?
C14 C15 1.389(3) . ?
C15 C16 1.386(3) . ?
C16 C17 1.389(3) . ?
C17 C18 1.386(3) . ?
